data_1568210
loop_
_publ_author_name
'Rupf, Susanne Margot'
'Moshtaha, Amina Leoni'
'Malischewski, Moritz'

_publ_section_title
;
 A decacationic ferrocene-based metallostar.
;
_journal_issue 5
_journal_name_full 'Chemical science'
_journal_page_first 1132
_journal_page_last 1137
_journal_paper_doi 10.1039/d2sc06151a
_journal_volume 14
_journal_year 2023
_chemical_formula_moiety 'C50 H78 Fe Hg10 S10, 8(F6 Sb), 20(C2 H3 N), 1[Sb2F16N4C8H12]'
_chemical_formula_sum 'C98 H150 F60 Fe Hg10 N24 S10 Sb10'
_chemical_formula_weight 6404.26
_chemical_properties_physical Moisture-sensitive
_space_group_crystal_system monoclinic
_space_group_IT_number 15
_space_group_name_Hall '-C 2yc'
_space_group_name_H-M_alt 'C 1 2/c 1'
_atom_sites_solution_hydrogens geom
_atom_sites_solution_primary dual
_audit_creation_date 2022-09-22
_audit_creation_method
;
Olex2 1.3
(compiled Nov 21 2019 18:26:39 for OlexSys, GUI svn.r6003)
;
_audit_update_record
;
2022-10-19 deposited with the CCDC.	2022-12-27 downloaded from the CCDC.
;
_cell_angle_alpha 90
_cell_angle_beta 94.377(2)
_cell_angle_gamma 90
_cell_formula_units_Z 4
_cell_length_a 18.7149(8)
_cell_length_b 36.9102(16)
_cell_length_c 32.7166(14)
_cell_measurement_reflns_used 9192
_cell_measurement_temperature 100.0
_cell_measurement_theta_max 25.11
_cell_measurement_theta_min 2.17
_cell_volume 22533.8(17)
_computing_cell_refinement 'SAINT V8.40B (?, 2016)'
_computing_data_reduction 'SAINT V8.40B (?, 2016)'
_computing_molecular_graphics 'Olex2 1.3 (Dolomanov et al., 2009)'
_computing_publication_material 'Olex2 1.3 (Dolomanov et al., 2009)'
_computing_structure_refinement 'XL  (Sheldrick, 2008)'
_computing_structure_solution 'SHELXT 2014/5 (Sheldrick, 2014)'
_diffrn_ambient_temperature 100.0
_diffrn_measured_fraction_theta_full 0.996
_diffrn_measured_fraction_theta_max 0.996
_diffrn_measurement_device_type 'Bruker APEX-II CCD'
_diffrn_measurement_method '\f and \w scans'
_diffrn_radiation_type MoK\a
_diffrn_radiation_wavelength 0.71073
_diffrn_reflns_av_R_equivalents 0.0376
_diffrn_reflns_av_unetI/netI 0.0141
_diffrn_reflns_Laue_measured_fraction_full 0.996
_diffrn_reflns_Laue_measured_fraction_max 0.996
_diffrn_reflns_limit_h_max 22
_diffrn_reflns_limit_h_min -22
_diffrn_reflns_limit_k_max 44
_diffrn_reflns_limit_k_min -44
_diffrn_reflns_limit_l_max 39
_diffrn_reflns_limit_l_min -39
_diffrn_reflns_number 325039
_diffrn_reflns_point_group_measured_fraction_full 0.996
_diffrn_reflns_point_group_measured_fraction_max 0.996
_diffrn_reflns_theta_full 25.164
_diffrn_reflns_theta_max 25.164
_diffrn_reflns_theta_min 1.983
_diffrn_source_current 1.0
_diffrn_source_power 0.05
_diffrn_source_voltage 50.0
_diffrn_standards_number 0
_exptl_absorpt_coefficient_mu 8.197
_exptl_absorpt_correction_T_max 0.7452
_exptl_absorpt_correction_T_min 0.4211
_exptl_absorpt_correction_type multi-scan
_exptl_absorpt_process_details
;
SADABS-2016/2 (Bruker,2016/2) was used for absorption correction.
wR2(int) was 0.0999 before and 0.0466 after correction.
The Ratio of minimum to maximum transmission is 0.5651.
The \l/2 correction factor is Not present.
;
_exptl_crystal_colour orange
_exptl_crystal_colour_primary orange
_exptl_crystal_density_diffrn 1.888
_exptl_crystal_description block
_exptl_crystal_F_000 11768
_exptl_crystal_recrystallization_method 'Re-crystallisation from solvent: MeCN at -30\%C'
_exptl_crystal_size_max 0.5
_exptl_crystal_size_mid 0.38
_exptl_crystal_size_min 0.33
_refine_diff_density_max 2.136
_refine_diff_density_min -1.874
_refine_diff_density_rms 0.172
_refine_ls_extinction_method none
_refine_ls_goodness_of_fit_ref 1.040
_refine_ls_hydrogen_treatment constr
_refine_ls_matrix_type full
_refine_ls_number_parameters 911
_refine_ls_number_reflns 20131
_refine_ls_number_restraints 0
_refine_ls_restrained_S_all 1.040
_refine_ls_R_factor_all 0.0426
_refine_ls_R_factor_gt 0.0384
_refine_ls_shift/su_max 0.003
_refine_ls_shift/su_mean 0.000
_refine_ls_structure_factor_coef Fsqd
_refine_ls_weighting_details 'w=1/[\s^2^(Fo^2^)+(0.0563P)^2^+442.4666P] where P=(Fo^2^+2Fc^2^)/3'
_refine_ls_weighting_scheme calc
_refine_ls_wR_factor_gt 0.1055
_refine_ls_wR_factor_ref 0.1095
_reflns_Friedel_coverage 0.000
_reflns_number_gt 18394
_reflns_number_total 20131
_reflns_threshold_expression 'I > 2\s(I)'
_cod_data_source_file d2sc06151a2.cif
_cod_data_source_block c2_c_final
_cod_depositor_comments 'Adding full bibliography for 1568209--1568211.cif.'
_cod_database_code 1568210
_shelx_shelxl_version_number 2018/3
_shelx_space_group_comment
;
The symmetry employed for this shelxl refinement is uniquely defined
by the following loop, which should always be used as a source of
symmetry information in preference to the above space-group names.
They are only intended as comments.
;
_shelx_estimated_absorpt_t_max 0.173
_shelx_estimated_absorpt_t_min 0.105
_olex2_refinement_description
;
1. Fixed Uiso
 At 1.2 times of:
  All C(H,H) groups, All C(H,H,H,H) groups
 At 1.5 times of:
  All C(H,H,H) groups
2. Shared sites
{Sb10, Sb5}
{Sb3, Sb1}
{F31, F10}
3. Uiso/Uaniso restraints and constraints
Uanis(F30) = Uanis(F15) = Uanis(F33) = Uanis(F13) = Uanis(F11) = Uanis(F32) =
Uanis(F12) = Uanis(F34) = Uanis(F14) = Uanis(F35) = Uanis(F31) = Uanis(F10)
Uanis(C51) = Uanis(C52) = Uanis(C54) = Uanis(C53) = Uanis(C50)
Uanis(C23) = Uanis(C22)
Uanis(F73) = Uanis(F70)
Uanis(F61) = Uanis(F62) = Uanis(F64) = Uanis(F63) = Uanis(F60) = Uanis(F91) =
Uanis(F90) = Uanis(F95) = Uanis(F94) = Uanis(F93) = Uanis(F92)
Uanis(F85) = Uanis(F82) = Uanis(F80) = Uanis(F81) = Uanis(F83) = Uanis(F40) =
Uanis(F42) = Uanis(F41) = Uanis(F84) = Uanis(F43)
Uanis(F105) = Uanis(F104) = Uanis(F103) = Uanis(F102) = Uanis(F100) =
Uanis(F101)
Uanis(Sb10) = Uanis(Sb5)
Uanis(C21) = Uanis(C22) = Uanis(C23)
Uanis(Sb3) = Uanis(Sb1)
Uanis(F31) = Uanis(F10)
4. Others
 Fixed Sof: Sb1(0.5) F10(0.5) H55A(0.5) H55B(0.5) H55C(0.5) H55D(0.5)
 H50C(0.5) H50D(0.5) H50A(0.5) H50B(0.5) F21(0.5) F23(0.5) H24A(0.5) H24B(0.5)
 C302(0.5) H30C(0.5) H30D(0.5) H30E(0.5) C22(0.5) H22A(0.5) H22B(0.5) C53(0.5)
 H53A(0.5) H53B(0.5) Sb2(0.5) F25(0.5) C51(0.5) H51A(0.5) H51B(0.5) Sb3(0.5)
 F30(0.5) F14(0.5) F34(0.5) F15(0.5) F33(0.5) F13(0.5) F11(0.5) F31(0.5)
 F74(0.5) F40(0.5) Sb4(0.5) Sb5(0.25) Sb6(0.25) F62(0.25) F64(0.25) F32(0.5)
 C301(0.5) H30F(0.5) H30G(0.5) H30H(0.5) F35(0.5) F12(0.5) C54(0.5) H54A(0.5)
 H54B(0.5) C52(0.5) H52A(0.5) H52B(0.5) C23(0.5) H23A(0.5) H23B(0.5) F90(0.25)
 F61(0.25) F95(0.25) F94(0.25) F63(0.25) F22(0.5) F24(0.5) F70(0.5) F71(0.5)
 F72(0.5) F75(0.5) Sb7(0.5) Sb8(0.5) F85(0.5) F80(0.5) F81(0.5) F82(0.5)
 F42(0.5) F41(0.5) F73(0.5) F103(0.5) F101(0.5) F105(0.5) F60(0.25) F93(0.25)
 F91(0.5) F92(0.25) Sb9(0.25) F43(0.5) F102(0.5) F104(0.5) F100(0.5) Sb10(0.25)
 H21C(0.5) H21D(0.5) H21A(0.5) H21B(0.5)
5.a Secondary CH2 refined with riding coordinates:
 C10(H10A,H10B), C55(H55A,H55B), C55(H55C,H55D), C50(H50C,H50D), C50(H50A,
 H50B), C30(H30A,H30B), C24(H24A,H24B), C20(H20A,H20B), C13(H13A,H13B),
 C12(H12A,H12B), C11(H11A,H11B), C42(H42A,H42B), C41(H41A,H41B), C40(H40A,H40B),
  C33(H33A,H33B), C32(H32A,H32B), C43(H43A,H43B), C31(H31A,H31B), C22(H22A,
 H22B), C53(H53A,H53B), C51(H51A,H51B), C54(H54A,H54B), C52(H52A,H52B),
 C23(H23A,H23B), C21(H21C,H21D), C21(H21A,H21B)
5.b Idealised Me refined as rotating group:
 C101(H10C,H10D,H10E), C601(H60A,H60B,H60C), C501(H50E,H50F,H50G), C302(H30C,
 H30D,H30E), C401(H40C,H40D,H40E), C701(H70A,H70B,H70C), C801(H80A,H80B,H80C),
 C201(H20C,H20D,H20E), C900(H90A,H90B,H90C), C111(H11C,H11D,H11E), C301(H30F,
 H30G,H30H)
;
_smtbx_masks_void_probe_radius 1.2
_smtbx_masks_void_truncation_radius 1.2
_olex2_submission_special_instructions 'No special instructions were received'

loop_
_space_group_symop_operation_xyz
'x, y, z'
'-x, y, -z+1/2'
'x+1/2, y+1/2, z'
'-x+1/2, y+1/2, -z+1/2'
'-x, -y, -z'
'x, -y, z-1/2'
'-x+1/2, -y+1/2, -z'
'x+1/2, -y+1/2, z-1/2'

loop_
_atom_site_label
_atom_site_type_symbol
_atom_site_fract_x
_atom_site_fract_y
_atom_site_fract_z
_atom_site_U_iso_or_equiv
_atom_site_adp_type
_atom_site_occupancy
_atom_site_site_symmetry_order
_atom_site_calc_flag
_atom_site_refinement_flags_posn
_atom_site_refinement_flags_adp
_atom_site_refinement_flags_occupancy
_atom_site_disorder_assembly
_atom_site_disorder_group
Hg1 Hg 0.65805(2) 0.78443(2) 0.59120(2) 0.02751(7) Uani 1 1 d . . . . .
Hg5 Hg 0.69803(2) 0.68355(2) 0.58151(2) 0.02730(7) Uani 1 1 d . . . . .
Hg2 Hg 0.81662(2) 0.83691(2) 0.55062(2) 0.02932(7) Uani 1 1 d . . . . .
Sb1 Sb 1.24689(4) 0.64859(3) 0.55552(3) 0.0847(3) Uani 0.5 1 d . . P A 2
Fe08 Fe 0.750000 0.750000 0.500000 0.0195(2) Uani 1 2 d S . P . .
S1 S 0.56024(11) 0.80661(6) 0.62771(6) 0.0404(4) Uani 1 1 d . . . . .
S5 S 0.63676(12) 0.63360(6) 0.61035(7) 0.0428(5) Uani 1 1 d . . . . .
S2 S 0.84654(14) 0.89962(6) 0.55978(7) 0.0496(5) Uani 1 1 d . . . . .
C5 C 0.7541(3) 0.72495(19) 0.55678(19) 0.0260(14) Uani 1 1 d . . . . .
C1 C 0.7401(4) 0.76313(18) 0.56067(19) 0.0253(14) Uani 1 1 d . . . . .
C2 C 0.7981(4) 0.78186(17) 0.5454(2) 0.0245(13) Uani 1 1 d . . . . .
F84 F 1.4049(5) 0.8219(3) 0.6680(3) 0.1131(14) Uani 1 1 d . . . . .
F10 F 1.1590(5) 0.6712(3) 0.5519(4) 0.139(2) Uani 0.5 1 d . . P A 2
C10 C 0.5599(5) 0.7785(3) 0.6734(3) 0.054(2) Uani 1 1 d . . . . .
H10A H 0.510434 0.774427 0.681144 0.065 Uiso 1 1 calc R U . . .
H10B H 0.582853 0.754797 0.669126 0.065 Uiso 1 1 calc R U . . .
F20 F 0.500000 0.6475(3) 0.750000 0.106(4) Uani 1 2 d S T P . .
C55 C 0.7066(7) 0.6041(3) 0.6344(3) 0.073(3) Uani 1 1 d . . . . .
H55A H 0.690486 0.578512 0.634833 0.087 Uiso 0.5 1 calc R U P B 1
H55B H 0.751327 0.605586 0.620184 0.087 Uiso 0.5 1 calc R U P B 1
H55C H 0.701248 0.579141 0.623344 0.087 Uiso 0.5 1 calc R U P C 2
H55D H 0.754651 0.613204 0.628949 0.087 Uiso 0.5 1 calc R U P C 2
C50 C 0.6063(6) 0.6489(3) 0.6587(3) 0.067(2) Uani 1 1 d . . . . .
H50C H 0.606718 0.675671 0.660374 0.080 Uiso 0.5 1 calc R U P D 2
H50D H 0.557211 0.640079 0.662278 0.080 Uiso 0.5 1 calc R U P D 2
H50A H 0.627570 0.672752 0.666258 0.080 Uiso 0.5 1 calc R U P E 1
H50B H 0.553464 0.651261 0.656662 0.080 Uiso 0.5 1 calc R U P E 1
F21 F 0.4988(10) 0.6996(5) 0.6998(5) 0.076(4) Uani 0.5 1 d . . P F -1
F23 F 0.6149(9) 0.6893(6) 0.7493(6) 0.098(6) Uani 0.5 1 d . . P F -1
Hg3 Hg 0.94985(2) 0.76712(2) 0.51543(2) 0.02799(7) Uani 1 1 d . . . . .
Hg4 Hg 0.87352(2) 0.67246(2) 0.53367(2) 0.02720(7) Uani 1 1 d . . . . .
S3 S 1.06812(10) 0.78444(6) 0.49972(7) 0.0425(5) Uani 1 1 d . . . . .
S4 S 0.93548(12) 0.61580(6) 0.52869(7) 0.0423(5) Uani 1 1 d . . . . .
C4 C 0.8207(3) 0.72081(18) 0.5389(2) 0.0232(13) Uani 1 1 d . . . . .
N1 N 0.9836(4) 0.69670(19) 0.4765(2) 0.0423(16) Uani 1 1 d . . . . .
N2 N 0.6670(4) 0.8609(2) 0.5614(2) 0.0455(17) Uani 1 1 d . . . . .
N3 N 0.5597(4) 0.7201(2) 0.5879(2) 0.0439(16) Uani 1 1 d . . . . .
C30 C 1.0991(5) 0.8161(3) 0.5403(3) 0.053(2) Uani 1 1 d . . . . .
H30A H 1.128609 0.835573 0.529305 0.063 Uiso 1 1 calc R U . . .
H30B H 1.057944 0.827292 0.552882 0.063 Uiso 1 1 calc R U . . .
N4 N 0.7504(4) 0.6211(2) 0.5323(2) 0.0434(16) Uani 1 1 d . . . . .
N5 N 0.9308(4) 0.8465(2) 0.4922(2) 0.0475(17) Uani 1 1 d . . . . .
C3 C 0.8488(4) 0.75633(19) 0.5317(2) 0.0269(14) Uani 1 1 d . . . . .
C24 C 0.9396(6) 0.9003(3) 0.5811(4) 0.067(3) Uani 1 1 d . . . . .
H24A H 0.966439 0.878469 0.573768 0.080 Uiso 0.5 1 calc R U P G 2
H24B H 0.965383 0.922391 0.573239 0.080 Uiso 0.5 1 calc R U P G 2
C20 C 0.8113(7) 0.9143(3) 0.6071(4) 0.087(4) Uani 1 1 d . . . . .
H20A H 0.778725 0.935226 0.602136 0.104 Uiso 1 1 calc R U . . .
H20B H 0.784554 0.894403 0.619349 0.104 Uiso 1 1 calc R U . . .
C13 C 0.5923(6) 0.8471(3) 0.6556(3) 0.059(3) Uani 1 1 d . . . . .
H13A H 0.642235 0.852787 0.649792 0.071 Uiso 1 1 calc R U . . .
H13B H 0.561575 0.868264 0.647884 0.071 Uiso 1 1 calc R U . . .
C12 C 0.5880(9) 0.8378(4) 0.6993(3) 0.094(5) Uani 1 1 d . . . . .
H12A H 0.622811 0.852688 0.716368 0.112 Uiso 1 1 calc R U . . .
H12B H 0.539399 0.843401 0.707579 0.112 Uiso 1 1 calc R U . . .
C11 C 0.6031(9) 0.8005(4) 0.7062(3) 0.089(4) Uani 1 1 d . . . . .
H11A H 0.589823 0.793314 0.733774 0.107 Uiso 1 1 calc R U . . .
H11B H 0.654947 0.795874 0.704671 0.107 Uiso 1 1 calc R U . . .
N6 N 0.8482(5) 0.6609(2) 0.6244(3) 0.062(2) Uani 1 1 d . . . . .
C100 C 1.0291(4) 0.6809(2) 0.4634(3) 0.0404(18) Uani 1 1 d . . . . .
C600 C 0.8741(6) 0.6604(3) 0.6570(4) 0.062(3) Uani 1 1 d . . . . .
C101 C 1.0860(6) 0.6598(3) 0.4472(4) 0.064(3) Uani 1 1 d . . . . .
H10C H 1.068924 0.635077 0.441404 0.095 Uiso 1 1 calc R U . . .
H10D H 1.127385 0.659026 0.467425 0.095 Uiso 1 1 calc R U . . .
H10E H 1.099975 0.671013 0.421896 0.095 Uiso 1 1 calc R U . . .
C500 C 0.9674(5) 0.8673(3) 0.4817(3) 0.052(2) Uani 1 1 d . . . . .
C601 C 0.9072(9) 0.6579(6) 0.6985(5) 0.130(7) Uani 1 1 d . . . . .
H60A H 0.875894 0.669229 0.717487 0.195 Uiso 1 1 calc R U . . .
H60B H 0.953512 0.670362 0.700111 0.195 Uiso 1 1 calc R U . . .
H60C H 0.914456 0.632335 0.705886 0.195 Uiso 1 1 calc R U . . .
C400 C 0.7383(6) 0.5918(3) 0.5342(3) 0.065(3) Uani 1 1 d . . . . .
C501 C 1.0157(9) 0.8944(5) 0.4694(6) 0.125(7) Uani 1 1 d . . . . .
H50E H 1.029824 0.888801 0.441869 0.188 Uiso 1 1 calc R U . . .
H50F H 1.058345 0.894884 0.488732 0.188 Uiso 1 1 calc R U . . .
H50G H 0.992036 0.918071 0.469163 0.188 Uiso 1 1 calc R U . . .
C302 C 0.4481(12) 0.6812(7) 0.5988(8) 0.069(7) Uani 0.5 1 d . . P H 1
H30C H 0.452388 0.662455 0.577949 0.104 Uiso 0.5 1 calc R U P H 1
H30D H 0.401306 0.693082 0.594423 0.104 Uiso 0.5 1 calc R U P H 1
H30E H 0.452572 0.670123 0.626101 0.104 Uiso 0.5 1 calc R U P H 1
C401 C 0.7158(14) 0.5541(4) 0.5377(6) 0.171(12) Uani 1 1 d . . . . .
H40C H 0.728440 0.545455 0.565676 0.256 Uiso 1 1 calc R U . . .
H40D H 0.740076 0.539191 0.518240 0.256 Uiso 1 1 calc R U . . .
H40E H 0.663838 0.552388 0.531650 0.256 Uiso 1 1 calc R U . . .
C701 C 0.8900(5) 0.7579(3) 0.6376(3) 0.050(2) Uani 1 1 d . . . . .
H70A H 0.838661 0.760664 0.629786 0.075 Uiso 1 1 calc R U . . .
H70B H 0.898346 0.759086 0.667472 0.075 Uiso 1 1 calc R U . . .
H70C H 0.906333 0.734380 0.627882 0.075 Uiso 1 1 calc R U . . .
N7 N 0.9592(4) 0.8104(2) 0.6024(2) 0.0511(19) Uani 1 1 d . . . . .
C800 C 0.7916(6) 0.8369(3) 0.6788(3) 0.061(3) Uani 1 1 d . . . . .
C700 C 0.9304(5) 0.7875(2) 0.6186(3) 0.044(2) Uani 1 1 d . . . . .
C42 C 0.9824(6) 0.5822(3) 0.5978(4) 0.069(3) Uani 1 1 d . . . . .
H42A H 0.972948 0.577869 0.626755 0.083 Uiso 1 1 calc R U . . .
H42B H 1.006936 0.560607 0.587577 0.083 Uiso 1 1 calc R U . . .
N8 N 0.7740(5) 0.8279(2) 0.6468(3) 0.064(2) Uani 1 1 d . . . . .
C41 C 1.0272(6) 0.6140(3) 0.5947(4) 0.070(3) Uani 1 1 d . . . . .
H41A H 1.076636 0.608605 0.606018 0.084 Uiso 1 1 calc R U . . .
H41B H 1.008319 0.634150 0.610708 0.084 Uiso 1 1 calc R U . . .
C801 C 0.8166(7) 0.8492(4) 0.7201(3) 0.082(4) Uani 1 1 d . . . . .
H80A H 0.869069 0.848421 0.723256 0.123 Uiso 1 1 calc R U . . .
H80B H 0.797037 0.833374 0.740522 0.123 Uiso 1 1 calc R U . . .
H80C H 0.800364 0.874143 0.724128 0.123 Uiso 1 1 calc R U . . .
C40 C 1.0273(5) 0.6247(3) 0.5496(3) 0.055(2) Uani 1 1 d . . . . .
H40A H 1.062000 0.609885 0.535518 0.066 Uiso 1 1 calc R U . . .
H40B H 1.039593 0.650612 0.546840 0.066 Uiso 1 1 calc R U . . .
C33 C 1.1301(5) 0.7483(3) 0.5171(4) 0.061(3) Uani 1 1 d . . . . .
H33A H 1.104174 0.727985 0.529125 0.074 Uiso 1 1 calc R U . . .
H33B H 1.156331 0.738950 0.494167 0.074 Uiso 1 1 calc R U . . .
C32 C 1.1809(6) 0.7660(3) 0.5491(5) 0.082(4) Uani 1 1 d . . . . .
H32A H 1.200341 0.747630 0.569025 0.099 Uiso 1 1 calc R U . . .
H32B H 1.221450 0.777078 0.535925 0.099 Uiso 1 1 calc R U . . .
C43 C 0.9123(5) 0.5885(2) 0.5722(3) 0.054(2) Uani 1 1 d . . . . .
H43A H 0.877807 0.601583 0.588392 0.065 Uiso 1 1 calc R U . . .
H43B H 0.890689 0.565222 0.562814 0.065 Uiso 1 1 calc R U . . .
C31 C 1.1420(7) 0.7940(3) 0.5704(4) 0.079(4) Uani 1 1 d . . . . .
H31A H 1.176547 0.809633 0.586686 0.094 Uiso 1 1 calc R U . . .
H31B H 1.110237 0.782446 0.589477 0.094 Uiso 1 1 calc R U . . .
C22 C 0.922(2) 0.9007(15) 0.6319(12) 0.117(6) Uani 0.5 1 d . . P I 2
H22A H 0.904811 0.876635 0.640442 0.140 Uiso 0.5 1 calc R U P I 2
H22B H 0.965050 0.907362 0.649606 0.140 Uiso 0.5 1 calc R U P I 2
C201 C 0.6067(10) 0.9211(4) 0.5785(4) 0.122(7) Uani 1 1 d . . . . .
H20C H 0.559567 0.923217 0.563467 0.184 Uiso 1 1 calc R U . . .
H20D H 0.637398 0.941073 0.570898 0.184 Uiso 1 1 calc R U . . .
H20E H 0.601119 0.921977 0.608048 0.184 Uiso 1 1 calc R U . . .
C200 C 0.6391(6) 0.8870(3) 0.5685(3) 0.055(2) Uani 1 1 d . . . . .
C53 C 0.7174(13) 0.6217(7) 0.6824(7) 0.067(2) Uani 0.5 1 d . . P J 1
H53A H 0.747213 0.606106 0.701512 0.080 Uiso 0.5 1 calc R U P J 1
H53B H 0.736814 0.646630 0.682708 0.080 Uiso 0.5 1 calc R U P J 1
Sb2 Sb 0.51736(8) 0.69669(4) 0.75711(5) 0.0582(4) Uani 0.5 1 d . . P F -1
F25 F 0.5291(10) 0.7462(4) 0.7580(6) 0.113(9) Uani 0.5 1 d . . P F -1
N9 N 0.7137(5) 0.7264(3) 0.6628(3) 0.059(2) Uani 1 1 d . . . . .
C51 C 0.6623(14) 0.6318(7) 0.6922(7) 0.067(2) Uani 0.5 1 d . . P J 2
H51A H 0.696783 0.650649 0.702373 0.080 Uiso 0.5 1 calc R U P J 2
H51B H 0.636661 0.623104 0.715694 0.080 Uiso 0.5 1 calc R U P J 2
N10 N 1.0098(4) 0.7127(2) 0.5844(3) 0.061(2) Uani 1 1 d . . . . .
C901 C 0.7305(5) 0.7297(3) 0.6956(3) 0.058(2) Uani 1 1 d . . . . .
C900 C 0.7526(8) 0.7337(5) 0.7404(4) 0.114(6) Uani 1 1 d . . . . .
H90A H 0.758701 0.759477 0.747034 0.170 Uiso 1 1 calc R U . . .
H90B H 0.797916 0.720955 0.746839 0.170 Uiso 1 1 calc R U . . .
H90C H 0.715485 0.723393 0.756456 0.170 Uiso 1 1 calc R U . . .
Sb3 Sb 1.24689(4) 0.64859(3) 0.55552(3) 0.0847(3) Uani 0.5 1 d . . P K 1
C111 C 1.1067(8) 0.7022(4) 0.6440(5) 0.098(5) Uani 1 1 d . . . . .
H11C H 1.094310 0.681042 0.660119 0.147 Uiso 1 1 calc R U . . .
H11D H 1.110613 0.723602 0.661698 0.147 Uiso 1 1 calc R U . . .
H11E H 1.152622 0.697905 0.632258 0.147 Uiso 1 1 calc R U . . .
C110 C 1.0514(5) 0.7081(3) 0.6112(3) 0.060(3) Uani 1 1 d . . . . .
F30 F 1.2042(10) 0.6215(6) 0.6009(9) 0.139(2) Uani 0.5 1 d . . P K 1
F14 F 1.2208(10) 0.6228(6) 0.5181(9) 0.139(2) Uani 0.5 1 d . . P A 2
F34 F 1.2490(9) 0.6504(6) 0.4936(8) 0.139(2) Uani 0.5 1 d . . P K 1
F15 F 1.2299(10) 0.6114(6) 0.5854(9) 0.139(2) Uani 0.5 1 d . . P A 2
F33 F 1.3279(10) 0.6230(6) 0.5714(9) 0.139(2) Uani 0.5 1 d . . P K 1
F13 F 1.3409(10) 0.6314(6) 0.5469(9) 0.139(2) Uani 0.5 1 d . . P A 2
F11 F 1.2760(9) 0.6767(6) 0.6033(8) 0.139(2) Uani 0.5 1 d . . P A 2
F31 F 1.1590(5) 0.6712(3) 0.5519(4) 0.139(2) Uani 0.5 1 d . . P K 1
F74 F 1.0361(17) 0.5132(5) 0.4319(6) 0.176(12) Uani 0.5 1 d . . P L -1
F40 F 1.3036(10) 0.8457(6) 0.7124(5) 0.1131(14) Uani 0.5 1 d . . P M 1
Sb4 Sb 1.35733(12) 0.86837(5) 0.67392(5) 0.0815(5) Uani 0.5 1 d . . P M 1
Sb5 Sb 1.0113(2) 0.76735(4) 0.7471(2) 0.0625(9) Uani 0.25 1 d . . P N -2
Sb6 Sb 0.4802(2) 0.54374(12) 0.64209(13) 0.0944(12) Uani 0.25 1 d . . P O -2
F62 F 0.463(3) 0.5939(13) 0.641(2) 0.187(7) Uani 0.25 1 d . . P O -2
F64 F 0.570(4) 0.5474(18) 0.622(2) 0.187(7) Uani 0.25 1 d . . P O -2
F32 F 1.2941(10) 0.6945(7) 0.5519(9) 0.139(2) Uani 0.5 1 d . . P K 1
C301 C 0.4341(12) 0.7049(9) 0.6129(7) 0.080(9) Uani 0.5 1 d . . P H 2
H30F H 0.408536 0.684515 0.599342 0.120 Uiso 0.5 1 calc R U P H 2
H30G H 0.406150 0.727172 0.607888 0.120 Uiso 0.5 1 calc R U P H 2
H30H H 0.440621 0.700366 0.642432 0.120 Uiso 0.5 1 calc R U P H 2
C300 C 0.5074(5) 0.7092(3) 0.5956(3) 0.061(3) Uani 1 1 d . . . . .
F35 F 1.1995(10) 0.6051(6) 0.5406(9) 0.139(2) Uani 0.5 1 d . . P K 1
F12 F 1.2805(11) 0.6859(7) 0.5287(9) 0.139(2) Uani 0.5 1 d . . P A 2
C54 C 0.6980(13) 0.6043(7) 0.6770(7) 0.067(2) Uani 0.5 1 d . . P J 2
H54A H 0.673242 0.581560 0.683742 0.080 Uiso 0.5 1 calc R U P J 2
H54B H 0.746280 0.603530 0.691555 0.080 Uiso 0.5 1 calc R U P J 2
C52 C 0.6305(13) 0.6204(7) 0.6909(7) 0.067(2) Uani 0.5 1 d . . P J 1
H52A H 0.608680 0.596319 0.684894 0.080 Uiso 0.5 1 calc R U P J 1
H52B H 0.621512 0.627961 0.719095 0.080 Uiso 0.5 1 calc R U P J 1
C23 C 0.942(2) 0.9118(14) 0.6206(12) 0.117(6) Uani 0.5 1 d . . P I 1
H23A H 0.977073 0.931780 0.624297 0.140 Uiso 0.5 1 calc R U P I 1
H23B H 0.959332 0.891636 0.638702 0.140 Uiso 0.5 1 calc R U P I 1
F90 F 0.520(3) 0.4790(13) 0.590(2) 0.187(7) Uani 0.25 1 d . . P O -1
F61 F 0.393(3) 0.5371(13) 0.652(2) 0.187(7) Uani 0.25 1 d . . P O -2
F95 F 0.661(3) 0.4939(13) 0.608(2) 0.187(7) Uani 0.25 1 d . . P O -1
F94 F 0.598(3) 0.4550(13) 0.647(2) 0.187(7) Uani 0.25 1 d . . P O -1
F63 F 0.477(3) 0.5636(13) 0.715(2) 0.187(7) Uani 0.25 1 d . . P O -2
F22 F 0.4632(9) 0.6945(7) 0.6860(5) 0.090(6) Uani 0.5 1 d . . P F -1
F24 F 0.5811(9) 0.7029(5) 0.7356(5) 0.079(5) Uani 0.5 1 d . . P F -1
F70 F 0.9871(14) 0.5327(5) 0.5043(8) 0.130(7) Uani 0.5 1 d . . P L -1
F71 F 1.0738(7) 0.5698(4) 0.4666(5) 0.086(4) Uani 0.5 1 d . . P L -1
F72 F 1.1548(19) 0.5144(7) 0.4572(18) 0.37(4) Uani 0.5 1 d . . P L -1
F75 F 1.1250(16) 0.5323(9) 0.5365(12) 0.243(19) Uani 0.5 1 d . . P L -1
Sb7 Sb 1.07466(10) 0.52268(4) 0.48155(6) 0.0771(5) Uani 0.5 1 d . . P L -1
F83 F 1.2802(5) 0.8384(3) 0.6335(3) 0.1131(14) Uani 1 1 d . . . . .
Sb8 Sb 1.31704(6) 0.79486(3) 0.66097(3) 0.0460(3) Uani 0.5 1 d . . P M 2
F85 F 1.3471(10) 0.7737(6) 0.6108(5) 0.1131(14) Uani 0.5 1 d . . P M 2
F80 F 1.2327(10) 0.7705(5) 0.6562(6) 0.1131(14) Uani 0.5 1 d . . P M 2
F81 F 1.2934(10) 0.8133(6) 0.7109(5) 0.1131(14) Uani 0.5 1 d . . P M 2
F82 F 1.3626(10) 0.7552(6) 0.6866(5) 0.1131(14) Uani 0.5 1 d . . P M 2
F42 F 1.4138(10) 0.8900(6) 0.7149(5) 0.1131(14) Uani 0.5 1 d . . P M 1
F41 F 1.3157(10) 0.9102(5) 0.6722(5) 0.1131(14) Uani 0.5 1 d . . P M 1
F73 F 1.0743(14) 0.4754(5) 0.4973(8) 0.130(7) Uani 0.5 1 d . . P L -1
F103 F 1.0919(13) 0.7804(8) 0.7631(7) 0.151(5) Uani 0.5 1 d . . P N -2
F101 F 0.9766(14) 0.7437(10) 0.7986(7) 0.151(5) Uani 0.5 1 d . . P P -1
F105 F 0.9763(13) 0.8057(8) 0.7165(6) 0.151(5) Uani 0.5 1 d . . P N -2
F60 F 0.462(3) 0.5262(13) 0.580(2) 0.187(7) Uani 0.25 1 d . . P O -2
F93 F 0.647(3) 0.5133(13) 0.676(2) 0.187(7) Uani 0.25 1 d . . P O -1
F91 F 0.4879(14) 0.4993(6) 0.6472(11) 0.187(7) Uani 0.5 1 d . . P . .
F92 F 0.569(4) 0.5419(18) 0.602(2) 0.187(7) Uani 0.25 1 d . . P O -1
Sb9 Sb 0.5768(3) 0.49895(12) 0.62525(18) 0.1105(15) Uani 0.25 1 d . . P O -1
F43 F 1.4311(10) 0.8932(6) 0.6375(5) 0.1131(14) Uani 0.5 1 d . . P . .
F102 F 1.0925(13) 0.7489(8) 0.7633(7) 0.151(5) Uani 0.5 1 d . . P P -1
F104 F 1.0283(13) 0.7890(8) 0.7016(6) 0.151(5) Uani 0.5 1 d . . P P -1
F100 F 1.0016(14) 0.7277(9) 0.7828(7) 0.151(5) Uani 0.5 1 d . . P N -2
Sb10 Sb 1.0113(2) 0.76735(4) 0.7471(2) 0.0625(9) Uani 0.25 1 d . . P P -1
C21 C 0.8730(9) 0.9244(5) 0.6339(5) 0.117(6) Uani 1 1 d . . . . .
H21C H 0.891109 0.948317 0.625654 0.140 Uiso 0.5 1 calc R U P I 2
H21D H 0.859295 0.926352 0.662487 0.140 Uiso 0.5 1 calc R U P I 2
H21A H 0.866999 0.914591 0.661621 0.140 Uiso 0.5 1 calc R U P I 1
H21B H 0.874474 0.951160 0.636186 0.140 Uiso 0.5 1 calc R U P I 1

loop_
_atom_site_aniso_label
_atom_site_aniso_U_11
_atom_site_aniso_U_22
_atom_site_aniso_U_33
_atom_site_aniso_U_23
_atom_site_aniso_U_13
_atom_site_aniso_U_12
Hg1 0.02884(14) 0.03121(14) 0.02313(13) -0.00373(10) 0.00631(10) 0.00375(10)
Hg5 0.02772(14) 0.02805(14) 0.02678(14) 0.00400(10) 0.00625(10) 0.00061(10)
Hg2 0.03365(15) 0.02530(14) 0.02869(14) -0.00398(10) 0.00033(11) -0.00255(10)
Sb1 0.0334(3) 0.0907(6) 0.1291(8) 0.0030(6) 0.0011(4) 0.0087(4)
Fe08 0.0189(6) 0.0223(6) 0.0172(6) -0.0008(5) 0.0012(5) 0.0014(5)
S1 0.0364(10) 0.0561(12) 0.0298(9) -0.0064(9) 0.0091(8) 0.0106(9)
S5 0.0492(12) 0.0380(10) 0.0424(11) 0.0081(9) 0.0111(9) -0.0088(9)
S2 0.0652(14) 0.0282(10) 0.0541(13) -0.0054(9) -0.0046(11) -0.0088(9)
C5 0.022(3) 0.037(4) 0.019(3) 0.006(3) 0.005(3) -0.005(3)
C1 0.026(3) 0.032(4) 0.018(3) 0.000(3) 0.002(3) 0.006(3)
C2 0.026(3) 0.022(3) 0.025(3) -0.002(3) -0.004(3) 0.000(3)
F84 0.107(3) 0.138(4) 0.093(3) 0.008(3) 0.001(2) 0.015(3)
F10 0.064(3) 0.132(5) 0.223(8) 0.008(4) 0.023(4) 0.010(3)
C10 0.063(6) 0.063(6) 0.041(5) 0.006(4) 0.031(4) 0.001(5)
F20 0.088(8) 0.080(7) 0.154(11) 0.000 0.038(7) 0.000
C55 0.095(8) 0.054(6) 0.074(7) 0.036(5) 0.036(6) 0.023(6)
C50 0.064(5) 0.078(6) 0.059(4) 0.021(4) 0.013(4) 0.010(4)
F21 0.090(13) 0.091(11) 0.050(10) 0.004(8) 0.030(8) 0.005(10)
F23 0.055(10) 0.151(19) 0.089(12) 0.009(11) 0.018(8) -0.001(10)
Hg3 0.02038(13) 0.03432(15) 0.02922(14) -0.00038(10) 0.00167(10) -0.00241(10)
Hg4 0.02561(13) 0.02774(14) 0.02834(14) 0.00246(10) 0.00255(10) 0.00655(10)
S3 0.0238(9) 0.0541(12) 0.0501(12) -0.0024(9) 0.0073(8) -0.0085(8)
S4 0.0454(11) 0.0366(10) 0.0445(11) -0.0005(9) 0.0016(9) 0.0182(9)
C4 0.019(3) 0.026(3) 0.024(3) -0.003(3) -0.001(3) 0.004(2)
N1 0.042(4) 0.045(4) 0.039(4) -0.004(3) 0.003(3) 0.005(3)
N2 0.050(4) 0.043(4) 0.043(4) 0.003(3) -0.001(3) 0.010(3)
N3 0.034(4) 0.048(4) 0.050(4) -0.002(3) 0.010(3) 0.000(3)
C30 0.039(5) 0.051(5) 0.068(6) -0.008(5) 0.004(4) -0.015(4)
N4 0.041(4) 0.040(4) 0.050(4) -0.002(3) 0.007(3) 0.005(3)
N5 0.048(4) 0.052(4) 0.042(4) 0.006(3) 0.006(3) -0.005(4)
C3 0.025(3) 0.034(4) 0.022(3) 0.000(3) -0.001(3) -0.002(3)
C24 0.063(6) 0.053(6) 0.084(8) -0.015(5) -0.003(6) -0.026(5)
C20 0.100(9) 0.069(7) 0.095(9) -0.054(7) 0.034(8) -0.020(7)
C13 0.075(7) 0.058(6) 0.048(5) -0.018(5) 0.022(5) 0.007(5)
C12 0.117(11) 0.121(12) 0.043(6) -0.030(7) 0.012(7) -0.033(9)
C11 0.136(13) 0.098(10) 0.031(5) -0.008(6) -0.010(6) 0.026(9)
N6 0.074(6) 0.062(5) 0.053(5) 0.024(4) 0.017(4) 0.016(4)
C100 0.037(4) 0.043(5) 0.041(4) 0.003(4) 0.003(4) 0.001(4)
C600 0.074(7) 0.053(6) 0.060(7) 0.010(5) 0.012(6) -0.002(5)
C101 0.056(6) 0.066(7) 0.072(7) 0.005(5) 0.023(5) 0.021(5)
C500 0.051(5) 0.054(6) 0.052(5) -0.001(4) 0.004(4) 0.009(5)
C601 0.103(12) 0.21(2) 0.076(10) 0.026(12) -0.022(9) -0.018(13)
C400 0.075(7) 0.052(6) 0.066(7) 0.008(5) -0.013(5) 0.010(5)
C501 0.094(11) 0.104(12) 0.181(18) 0.041(12) 0.028(11) -0.040(9)
C302 0.053(12) 0.084(17) 0.068(15) 0.027(13) -0.011(11) -0.034(12)
C401 0.30(3) 0.048(8) 0.146(16) 0.032(9) -0.105(18) -0.057(12)
C701 0.058(6) 0.052(5) 0.039(5) 0.000(4) -0.005(4) -0.002(4)
N7 0.045(4) 0.061(5) 0.045(4) -0.005(4) -0.013(3) -0.008(4)
C800 0.055(6) 0.072(7) 0.056(6) -0.013(5) 0.003(5) 0.001(5)
C700 0.043(5) 0.048(5) 0.039(4) -0.005(4) -0.012(4) 0.000(4)
C42 0.066(7) 0.069(7) 0.069(7) 0.020(6) -0.014(5) 0.011(6)
N8 0.065(6) 0.066(6) 0.061(6) -0.015(4) -0.001(4) 0.016(4)
C41 0.069(7) 0.073(7) 0.066(7) 0.012(6) -0.015(6) 0.013(6)
C801 0.082(8) 0.110(10) 0.052(6) -0.013(7) -0.005(6) -0.010(7)
C40 0.033(4) 0.070(6) 0.062(6) 0.012(5) 0.002(4) 0.019(4)
C33 0.026(4) 0.067(6) 0.089(8) -0.018(6) -0.010(4) 0.003(4)
C32 0.047(6) 0.080(8) 0.114(11) -0.005(7) -0.032(6) 0.009(6)
C43 0.052(5) 0.038(5) 0.074(7) 0.015(4) 0.006(5) 0.011(4)
C31 0.077(8) 0.079(8) 0.074(8) -0.002(6) -0.028(6) -0.009(6)
C22 0.099(11) 0.158(16) 0.091(9) -0.070(10) -0.007(8) -0.014(9)
C201 0.185(18) 0.108(12) 0.073(9) -0.021(8) -0.002(10) 0.093(12)
C200 0.079(7) 0.051(6) 0.034(5) 0.003(4) 0.000(4) 0.022(5)
C53 0.064(5) 0.078(6) 0.059(4) 0.021(4) 0.013(4) 0.010(4)
Sb2 0.0557(12) 0.0843(9) 0.0366(10) 0.0007(6) 0.0169(7) -0.0067(6)
F25 0.19(3) 0.087(9) 0.074(15) -0.012(9) 0.081(16) -0.043(10)
N9 0.059(5) 0.078(6) 0.043(5) -0.003(4) 0.017(4) -0.008(4)
C51 0.064(5) 0.078(6) 0.059(4) 0.021(4) 0.013(4) 0.010(4)
N10 0.043(4) 0.070(6) 0.069(6) -0.011(4) 0.000(4) 0.012(4)
C901 0.052(6) 0.076(7) 0.049(6) -0.007(5) 0.014(5) -0.007(5)
C900 0.091(10) 0.193(18) 0.053(7) -0.034(9) -0.011(7) 0.012(11)
Sb3 0.0334(3) 0.0907(6) 0.1291(8) 0.0030(6) 0.0011(4) 0.0087(4)
C111 0.082(9) 0.104(11) 0.102(11) 0.003(9) -0.036(8) -0.006(8)
C110 0.046(5) 0.072(7) 0.060(6) -0.006(5) -0.006(5) 0.008(5)
F30 0.064(3) 0.132(5) 0.223(8) 0.008(4) 0.023(4) 0.010(3)
F14 0.064(3) 0.132(5) 0.223(8) 0.008(4) 0.023(4) 0.010(3)
F34 0.064(3) 0.132(5) 0.223(8) 0.008(4) 0.023(4) 0.010(3)
F15 0.064(3) 0.132(5) 0.223(8) 0.008(4) 0.023(4) 0.010(3)
F33 0.064(3) 0.132(5) 0.223(8) 0.008(4) 0.023(4) 0.010(3)
F13 0.064(3) 0.132(5) 0.223(8) 0.008(4) 0.023(4) 0.010(3)
F11 0.064(3) 0.132(5) 0.223(8) 0.008(4) 0.023(4) 0.010(3)
F31 0.064(3) 0.132(5) 0.223(8) 0.008(4) 0.023(4) 0.010(3)
F74 0.32(3) 0.067(10) 0.126(16) -0.044(10) -0.101(19) 0.066(15)
F40 0.107(3) 0.138(4) 0.093(3) 0.008(3) 0.001(2) 0.015(3)
Sb4 0.1173(14) 0.0754(10) 0.0535(9) 0.0033(7) 0.0184(9) 0.0203(10)
Sb5 0.044(3) 0.0958(9) 0.0438(18) -0.0063(11) -0.0195(18) 0.0089(9)
Sb6 0.091(3) 0.100(3) 0.088(3) 0.021(2) -0.019(2) -0.032(2)
F62 0.141(10) 0.114(9) 0.31(2) -0.007(11) 0.041(13) -0.046(8)
F64 0.141(10) 0.114(9) 0.31(2) -0.007(11) 0.041(13) -0.046(8)
F32 0.064(3) 0.132(5) 0.223(8) 0.008(4) 0.023(4) 0.010(3)
C301 0.049(12) 0.13(2) 0.060(14) -0.062(16) 0.025(10) -0.029(14)
C300 0.037(5) 0.096(8) 0.050(6) 0.024(5) -0.006(4) -0.008(5)
F35 0.064(3) 0.132(5) 0.223(8) 0.008(4) 0.023(4) 0.010(3)
F12 0.064(3) 0.132(5) 0.223(8) 0.008(4) 0.023(4) 0.010(3)
C54 0.064(5) 0.078(6) 0.059(4) 0.021(4) 0.013(4) 0.010(4)
C52 0.064(5) 0.078(6) 0.059(4) 0.021(4) 0.013(4) 0.010(4)
C23 0.099(11) 0.158(16) 0.091(9) -0.070(10) -0.007(8) -0.014(9)
F90 0.141(10) 0.114(9) 0.31(2) -0.007(11) 0.041(13) -0.046(8)
F61 0.141(10) 0.114(9) 0.31(2) -0.007(11) 0.041(13) -0.046(8)
F95 0.141(10) 0.114(9) 0.31(2) -0.007(11) 0.041(13) -0.046(8)
F94 0.141(10) 0.114(9) 0.31(2) -0.007(11) 0.041(13) -0.046(8)
F63 0.141(10) 0.114(9) 0.31(2) -0.007(11) 0.041(13) -0.046(8)
F22 0.070(11) 0.148(17) 0.055(10) -0.018(10) 0.021(8) 0.005(11)
F24 0.077(11) 0.085(11) 0.083(11) -0.021(9) 0.045(9) -0.022(9)
F70 0.19(2) 0.069(8) 0.138(10) 0.006(7) 0.056(16) 0.032(12)
F71 0.071(8) 0.071(8) 0.119(12) 0.014(8) 0.027(8) -0.007(7)
F72 0.26(4) 0.14(2) 0.75(9) 0.20(4) 0.36(5) 0.14(2)
F75 0.16(2) 0.24(3) 0.33(4) -0.18(3) 0.07(3) -0.08(2)
Sb7 0.0866(11) 0.0442(8) 0.1018(13) 0.0118(8) 0.0147(9) 0.0200(7)
F83 0.107(3) 0.138(4) 0.093(3) 0.008(3) 0.001(2) 0.015(3)
Sb8 0.0468(6) 0.0538(7) 0.0355(6) 0.0068(5) -0.0099(5) -0.0018(5)
F85 0.107(3) 0.138(4) 0.093(3) 0.008(3) 0.001(2) 0.015(3)
F80 0.107(3) 0.138(4) 0.093(3) 0.008(3) 0.001(2) 0.015(3)
F81 0.107(3) 0.138(4) 0.093(3) 0.008(3) 0.001(2) 0.015(3)
F82 0.107(3) 0.138(4) 0.093(3) 0.008(3) 0.001(2) 0.015(3)
F42 0.107(3) 0.138(4) 0.093(3) 0.008(3) 0.001(2) 0.015(3)
F41 0.107(3) 0.138(4) 0.093(3) 0.008(3) 0.001(2) 0.015(3)
F73 0.19(2) 0.069(8) 0.138(10) 0.006(7) 0.056(16) 0.032(12)
F103 0.126(7) 0.228(15) 0.093(6) 0.050(8) -0.024(5) -0.006(8)
F101 0.126(7) 0.228(15) 0.093(6) 0.050(8) -0.024(5) -0.006(8)
F105 0.126(7) 0.228(15) 0.093(6) 0.050(8) -0.024(5) -0.006(8)
F60 0.141(10) 0.114(9) 0.31(2) -0.007(11) 0.041(13) -0.046(8)
F93 0.141(10) 0.114(9) 0.31(2) -0.007(11) 0.041(13) -0.046(8)
F91 0.141(10) 0.114(9) 0.31(2) -0.007(11) 0.041(13) -0.046(8)
F92 0.141(10) 0.114(9) 0.31(2) -0.007(11) 0.041(13) -0.046(8)
Sb9 0.098(3) 0.078(3) 0.157(4) 0.010(3) 0.018(3) -0.010(2)
F43 0.107(3) 0.138(4) 0.093(3) 0.008(3) 0.001(2) 0.015(3)
F102 0.126(7) 0.228(15) 0.093(6) 0.050(8) -0.024(5) -0.006(8)
F104 0.126(7) 0.228(15) 0.093(6) 0.050(8) -0.024(5) -0.006(8)
F100 0.126(7) 0.228(15) 0.093(6) 0.050(8) -0.024(5) -0.006(8)
Sb10 0.044(3) 0.0958(9) 0.0438(18) -0.0063(11) -0.0195(18) 0.0089(9)
C21 0.099(11) 0.158(16) 0.091(9) -0.070(10) -0.007(8) -0.014(9)

loop_
_atom_type_symbol
_atom_type_description
_atom_type_scat_dispersion_real
_atom_type_scat_dispersion_imag
_atom_type_scat_source
C C 0.0033 0.0016 'International Tables Vol C Tables 4.2.6.8 and 6.1.1.4'
F F 0.0171 0.0103 'International Tables Vol C Tables 4.2.6.8 and 6.1.1.4'
Fe Fe 0.3463 0.8444 'International Tables Vol C Tables 4.2.6.8 and 6.1.1.4'
H H 0.0000 0.0000 'International Tables Vol C Tables 4.2.6.8 and 6.1.1.4'
Hg Hg -2.3894 9.2266 'International Tables Vol C Tables 4.2.6.8 and 6.1.1.4'
N N 0.0061 0.0033 'International Tables Vol C Tables 4.2.6.8 and 6.1.1.4'
S S 0.1246 0.1234 'International Tables Vol C Tables 4.2.6.8 and 6.1.1.4'
Sb Sb -0.5866 1.5461 'International Tables Vol C Tables 4.2.6.8 and 6.1.1.4'

loop_
_geom_angle_atom_site_label_1
_geom_angle_atom_site_label_2
_geom_angle_atom_site_label_3
_geom_angle
_geom_angle_site_symmetry_1
_geom_angle_site_symmetry_3
_geom_angle_publ_flag
C1 Hg1 S1 177.4(2) . . ?
C5 Hg5 S5 177.6(2) . . ?
C2 Hg2 S2 175.58(19) . . ?
F10 Sb1 F13 165.8(9) . . ?
F10 Sb1 F11 90.3(7) . . ?
F14 Sb1 F10 90.0(7) . . ?
F14 Sb1 F15 84.4(13) . . ?
F14 Sb1 F13 85.4(10) . . ?
F14 Sb1 F11 175.5(12) . . ?
F14 Sb1 F12 100.6(13) . . ?
F15 Sb1 F10 101.2(7) . . ?
F15 Sb1 F13 91.8(10) . . ?
F15 Sb1 F11 91.2(12) . . ?
F15 Sb1 F12 169.6(10) . . ?
F13 Sb1 F11 95.4(10) . . ?
F12 Sb1 F10 88.0(7) . . ?
F12 Sb1 F13 79.6(10) . . ?
F12 Sb1 F11 83.9(11) . . ?
C5 Fe08 C5 180.0(4) 7_666 . ?
C1 Fe08 C5 139.2(3) . 7_666 ?
C1 Fe08 C5 40.8(3) 7_666 7_666 ?
C1 Fe08 C5 40.8(3) . . ?
C1 Fe08 C5 139.2(3) 7_666 . ?
C1 Fe08 C1 180.0(4) 7_666 . ?
C1 Fe08 C4 68.3(3) . . ?
C1 Fe08 C4 111.7(3) . 7_666 ?
C1 Fe08 C4 111.7(3) 7_666 . ?
C1 Fe08 C4 68.3(3) 7_666 7_666 ?
C2 Fe08 C5 67.8(3) 7_666 7_666 ?
C2 Fe08 C5 112.2(3) . 7_666 ?
C2 Fe08 C5 112.2(3) 7_666 . ?
C2 Fe08 C5 67.8(3) . . ?
C2 Fe08 C1 40.1(3) 7_666 7_666 ?
C2 Fe08 C1 139.9(3) 7_666 . ?
C2 Fe08 C1 40.1(3) . . ?
C2 Fe08 C1 139.9(3) . 7_666 ?
C2 Fe08 C2 180.0 7_666 . ?
C2 Fe08 C4 68.1(3) . . ?
C2 Fe08 C4 111.9(3) . 7_666 ?
C2 Fe08 C4 68.1(3) 7_666 7_666 ?
C2 Fe08 C4 111.9(3) 7_666 . ?
C2 Fe08 C3 40.8(3) 7_666 7_666 ?
C2 Fe08 C3 139.2(3) . 7_666 ?
C2 Fe08 C3 139.2(3) 7_666 . ?
C2 Fe08 C3 40.8(3) . . ?
C4 Fe08 C5 40.3(3) 7_666 7_666 ?
C4 Fe08 C5 139.7(3) 7_666 . ?
C4 Fe08 C5 40.3(3) . . ?
C4 Fe08 C5 139.7(3) . 7_666 ?
C4 Fe08 C4 180.0 . 7_666 ?
C3 Fe08 C5 111.8(3) . 7_666 ?
C3 Fe08 C5 68.2(3) . . ?
C3 Fe08 C5 68.2(3) 7_666 7_666 ?
C3 Fe08 C5 111.8(3) 7_666 . ?
C3 Fe08 C1 68.5(3) 7_666 7_666 ?
C3 Fe08 C1 68.5(3) . . ?
C3 Fe08 C1 111.5(3) . 7_666 ?
C3 Fe08 C1 111.5(3) 7_666 . ?
C3 Fe08 C4 40.8(3) . . ?
C3 Fe08 C4 139.2(3) 7_666 . ?
C3 Fe08 C4 40.8(3) 7_666 7_666 ?
C3 Fe08 C4 139.2(3) . 7_666 ?
C3 Fe08 C3 180.0 7_666 . ?
C10 S1 Hg1 105.3(3) . . ?
C10 S1 C13 94.4(5) . . ?
C13 S1 Hg1 107.0(3) . . ?
C55 S5 Hg5 106.2(4) . . ?
C50 S5 Hg5 107.2(4) . . ?
C50 S5 C55 94.1(5) . . ?
C24 S2 Hg2 105.6(4) . . ?
C20 S2 Hg2 107.4(4) . . ?
C20 S2 C24 93.9(6) . . ?
Hg5 C5 Fe08 134.4(3) . . ?
C1 C5 Hg5 126.2(5) . . ?
C1 C5 Fe08 69.4(4) . . ?
C4 C5 Hg5 124.8(5) . . ?
C4 C5 Fe08 69.7(4) . . ?
C4 C5 C1 108.2(6) . . ?
Hg1 C1 Fe08 133.1(3) . . ?
C5 C1 Hg1 124.5(5) . . ?
C5 C1 Fe08 69.8(4) . . ?
C2 C1 Hg1 127.6(5) . . ?
C2 C1 Fe08 69.3(4) . . ?
C2 C1 C5 107.3(6) . . ?
Fe08 C2 Hg2 133.4(3) . . ?
C1 C2 Hg2 125.5(5) . . ?
C1 C2 Fe08 70.6(4) . . ?
C1 C2 C3 109.5(6) . . ?
C3 C2 Hg2 124.2(5) . . ?
C3 C2 Fe08 70.2(4) . . ?
S1 C10 H10A 111.0 . . ?
S1 C10 H10B 111.0 . . ?
H10A C10 H10B 109.0 . . ?
C11 C10 S1 103.9(8) . . ?
C11 C10 H10A 111.0 . . ?
C11 C10 H10B 111.0 . . ?
S5 C55 H55A 111.5 . . ?
S5 C55 H55B 111.5 . . ?
S5 C55 H55C 110.4 . . ?
S5 C55 H55D 110.4 . . ?
H55A C55 H55B 109.3 . . ?
H55C C55 H55D 108.6 . . ?
C53 C55 S5 101.5(10) . . ?
C53 C55 H55A 111.5 . . ?
C53 C55 H55B 111.5 . . ?
C54 C55 S5 106.8(12) . . ?
C54 C55 H55C 110.4 . . ?
C54 C55 H55D 110.4 . . ?
S5 C50 H50C 110.9 . . ?
S5 C50 H50D 110.9 . . ?
S5 C50 H50A 110.3 . . ?
S5 C50 H50B 110.3 . . ?
H50C C50 H50D 109.0 . . ?
H50A C50 H50B 108.6 . . ?
C51 C50 S5 104.1(11) . . ?
C51 C50 H50C 110.9 . . ?
C51 C50 H50D 110.9 . . ?
C52 C50 S5 106.9(12) . . ?
C52 C50 H50A 110.3 . . ?
C52 C50 H50B 110.3 . . ?
F22 F21 Sb2 129(3) . . ?
F24 F23 Sb2 48.4(15) . . ?
C3 Hg3 S3 175.1(2) . . ?
C4 Hg4 S4 179.09(19) . . ?
C30 S3 Hg3 105.2(3) . . ?
C30 S3 C33 94.7(5) . . ?
C33 S3 Hg3 108.2(4) . . ?
C40 S4 Hg4 105.2(3) . . ?
C43 S4 Hg4 106.4(3) . . ?
C43 S4 C40 94.5(5) . . ?
C5 C4 Fe08 70.0(4) . . ?
C5 C4 Hg4 124.7(5) . . ?
C5 C4 C3 108.1(6) . . ?
Hg4 C4 Fe08 133.7(3) . . ?
C3 C4 Fe08 69.4(4) . . ?
C3 C4 Hg4 126.5(5) . . ?
S3 C30 H30A 110.8 . . ?
S3 C30 H30B 110.8 . . ?
H30A C30 H30B 108.8 . . ?
C31 C30 S3 105.0(7) . . ?
C31 C30 H30A 110.8 . . ?
C31 C30 H30B 110.8 . . ?
C2 C3 Fe08 69.0(4) . . ?
C2 C3 Hg3 127.0(5) . . ?
C2 C3 C4 106.8(6) . . ?
Hg3 C3 Fe08 134.7(3) . . ?
C4 C3 Fe08 69.8(4) . . ?
C4 C3 Hg3 125.3(5) . . ?
S2 C24 H24A 112.4 . . ?
S2 C24 H24B 112.4 . . ?
H24A C24 H24B 109.9 . . ?
C22 C24 S2 96.9(15) . . ?
C22 C24 H24A 112.4 . . ?
C22 C24 H24B 112.4 . . ?
C23 C24 S2 109.1(18) . . ?
S2 C20 H20A 110.6 . . ?
S2 C20 H20B 110.6 . . ?
H20A C20 H20B 108.7 . . ?
C21 C20 S2 105.7(10) . . ?
C21 C20 H20A 110.6 . . ?
C21 C20 H20B 110.6 . . ?
S1 C13 H13A 110.8 . . ?
S1 C13 H13B 110.8 . . ?
H13A C13 H13B 108.9 . . ?
C12 C13 S1 104.6(8) . . ?
C12 C13 H13A 110.8 . . ?
C12 C13 H13B 110.8 . . ?
C13 C12 H12A 109.5 . . ?
C13 C12 H12B 109.5 . . ?
H12A C12 H12B 108.1 . . ?
C11 C12 C13 110.7(10) . . ?
C11 C12 H12A 109.5 . . ?
C11 C12 H12B 109.5 . . ?
C10 C11 H11A 110.0 . . ?
C10 C11 H11B 110.0 . . ?
C12 C11 C10 108.4(10) . . ?
C12 C11 H11A 110.0 . . ?
C12 C11 H11B 110.0 . . ?
H11A C11 H11B 108.4 . . ?
N1 C100 C101 178.3(10) . . ?
N6 C600 C601 177.4(14) . . ?
C100 C101 H10C 109.5 . . ?
C100 C101 H10D 109.5 . . ?
C100 C101 H10E 109.5 . . ?
H10C C101 H10D 109.5 . . ?
H10C C101 H10E 109.5 . . ?
H10D C101 H10E 109.5 . . ?
N5 C500 C501 178.2(14) . . ?
C600 C601 H60A 109.5 . . ?
C600 C601 H60B 109.5 . . ?
C600 C601 H60C 109.5 . . ?
H60A C601 H60B 109.5 . . ?
H60A C601 H60C 109.5 . . ?
H60B C601 H60C 109.5 . . ?
N4 C400 C401 174.8(17) . . ?
C500 C501 H50E 109.5 . . ?
C500 C501 H50F 109.5 . . ?
C500 C501 H50G 109.5 . . ?
H50E C501 H50F 109.5 . . ?
H50E C501 H50G 109.5 . . ?
H50F C501 H50G 109.5 . . ?
H30C C302 H30D 109.5 . . ?
H30C C302 H30E 109.5 . . ?
H30D C302 H30E 109.5 . . ?
C300 C302 H30C 109.5 . . ?
C300 C302 H30D 109.5 . . ?
C300 C302 H30E 109.5 . . ?
C400 C401 H40C 109.5 . . ?
C400 C401 H40D 109.5 . . ?
C400 C401 H40E 109.5 . . ?
H40C C401 H40D 109.5 . . ?
H40C C401 H40E 109.5 . . ?
H40D C401 H40E 109.5 . . ?
H70A C701 H70B 109.5 . . ?
H70A C701 H70C 109.5 . . ?
H70B C701 H70C 109.5 . . ?
C700 C701 H70A 109.5 . . ?
C700 C701 H70B 109.5 . . ?
C700 C701 H70C 109.5 . . ?
N8 C800 C801 178.2(14) . . ?
N7 C700 C701 176.6(9) . . ?
H42A C42 H42B 108.4 . . ?
C41 C42 H42A 110.0 . . ?
C41 C42 H42B 110.0 . . ?
C41 C42 C43 108.5(8) . . ?
C43 C42 H42A 110.0 . . ?
C43 C42 H42B 110.0 . . ?
C42 C41 H41A 110.0 . . ?
C42 C41 H41B 110.0 . . ?
C42 C41 C40 108.6(10) . . ?
H41A C41 H41B 108.3 . . ?
C40 C41 H41A 110.0 . . ?
C40 C41 H41B 110.0 . . ?
C800 C801 H80A 109.5 . . ?
C800 C801 H80B 109.5 . . ?
C800 C801 H80C 109.5 . . ?
H80A C801 H80B 109.5 . . ?
H80A C801 H80C 109.5 . . ?
H80B C801 H80C 109.5 . . ?
S4 C40 H40A 110.9 . . ?
S4 C40 H40B 110.9 . . ?
C41 C40 S4 104.2(7) . . ?
C41 C40 H40A 110.9 . . ?
C41 C40 H40B 110.9 . . ?
H40A C40 H40B 108.9 . . ?
S3 C33 H33A 110.8 . . ?
S3 C33 H33B 110.8 . . ?
H33A C33 H33B 108.9 . . ?
C32 C33 S3 104.5(7) . . ?
C32 C33 H33A 110.8 . . ?
C32 C33 H33B 110.8 . . ?
C33 C32 H32A 109.9 . . ?
C33 C32 H32B 109.9 . . ?
H32A C32 H32B 108.3 . . ?
C31 C32 C33 109.0(9) . . ?
C31 C32 H32A 109.9 . . ?
C31 C32 H32B 109.9 . . ?
S4 C43 H43A 110.6 . . ?
S4 C43 H43B 110.6 . . ?
C42 C43 S4 105.6(7) . . ?
C42 C43 H43A 110.6 . . ?
C42 C43 H43B 110.6 . . ?
H43A C43 H43B 108.8 . . ?
C30 C31 H31A 109.7 . . ?
C30 C31 H31B 109.7 . . ?
C32 C31 C30 109.7(11) . . ?
C32 C31 H31A 109.7 . . ?
C32 C31 H31B 109.7 . . ?
H31A C31 H31B 108.2 . . ?
C24 C22 H22A 110.9 . . ?
C24 C22 H22B 110.9 . . ?
H22A C22 H22B 108.9 . . ?
C21 C22 C24 104(3) . . ?
C21 C22 H22A 110.9 . . ?
C21 C22 H22B 110.9 . . ?
H20C C201 H20D 109.5 . . ?
H20C C201 H20E 109.5 . . ?
H20D C201 H20E 109.5 . . ?
C200 C201 H20C 109.5 . . ?
C200 C201 H20D 109.5 . . ?
C200 C201 H20E 109.5 . . ?
N2 C200 C201 177.2(14) . . ?
C55 C53 H53A 112.7 . . ?
C55 C53 H53B 112.7 . . ?
H53A C53 H53B 110.1 . . ?
C52 C53 C55 95.4(17) . . ?
C52 C53 H53A 112.7 . . ?
C52 C53 H53B 112.7 . . ?
F20 Sb2 F21 85.1(6) . . ?
F20 Sb2 F23 90.2(7) . . ?
F20 Sb2 F22 78.2(6) . . ?
F21 Sb2 F22 14.5(7) . . ?
F23 Sb2 F21 88.8(8) . . ?
F23 Sb2 F22 101.5(7) . . ?
F25 Sb2 F20 173.1(6) . . ?
F25 Sb2 F21 88.4(8) . . ?
F25 Sb2 F23 91.7(9) . . ?
F25 Sb2 F22 95.0(8) . . ?
F24 Sb2 F20 103.7(7) . . ?
F24 Sb2 F21 66.6(9) . . ?
F24 Sb2 F23 27.6(9) . . ?
F24 Sb2 F25 75.4(9) . . ?
F24 Sb2 F22 80.8(9) . . ?
C50 C51 H51A 109.3 . . ?
C50 C51 H51B 109.3 . . ?
H51A C51 H51B 108.0 . . ?
C54 C51 C50 112(2) . . ?
C54 C51 H51A 109.3 . . ?
C54 C51 H51B 109.3 . . ?
N9 C901 C900 179.1(14) . . ?
C901 C900 H90A 109.5 . . ?
C901 C900 H90B 109.5 . . ?
C901 C900 H90C 109.5 . . ?
H90A C900 H90B 109.5 . . ?
H90A C900 H90C 109.5 . . ?
H90B C900 H90C 109.5 . . ?
F30 Sb3 F34 142.5(10) . . ?
F33 Sb3 F30 84.3(9) . . ?
F33 Sb3 F34 102.8(10) . . ?
F33 Sb3 F31 166.1(9) . . ?
F33 Sb3 F32 95.7(10) . . ?
F33 Sb3 F35 89.8(10) . . ?
F31 Sb3 F30 82.5(7) . . ?
F31 Sb3 F34 90.3(6) . . ?
F31 Sb3 F32 90.5(7) . . ?
F31 Sb3 F35 88.2(6) . . ?
F32 Sb3 F30 134.2(11) . . ?
F32 Sb3 F34 82.3(10) . . ?
F35 Sb3 F30 63.9(11) . . ?
F35 Sb3 F34 79.2(11) . . ?
F35 Sb3 F32 161.5(12) . . ?
H11C C111 H11D 109.5 . . ?
H11C C111 H11E 109.5 . . ?
H11D C111 H11E 109.5 . . ?
C110 C111 H11C 109.5 . . ?
C110 C111 H11D 109.5 . . ?
C110 C111 H11E 109.5 . . ?
N10 C110 C111 177.4(13) . . ?
F84 Sb4 F83 77.3(4) . . ?
F84 Sb4 F43 90.1(6) . . ?
F40 Sb4 F84 87.0(7) . . ?
F40 Sb4 F83 79.4(7) . . ?
F40 Sb4 F43 171.2(7) . . ?
F42 Sb4 F84 102.4(7) . . ?
F42 Sb4 F40 90.7(8) . . ?
F42 Sb4 F83 170.1(7) . . ?
F42 Sb4 F43 81.8(8) . . ?
F41 Sb4 F84 172.3(7) . . ?
F41 Sb4 F40 99.0(9) . . ?
F41 Sb4 F83 99.1(7) . . ?
F41 Sb4 F42 82.3(9) . . ?
F41 Sb4 F43 84.6(8) . . ?
F43 Sb4 F83 108.1(6) . . ?
F103 Sb5 F105 103.3(12) . . ?
F103 Sb5 F100 99.2(12) . . ?
F105 Sb5 F100 153.1(12) . . ?
F62 Sb6 F63 74(2) . . ?
F62 Sb6 F60 105(3) . . ?
F64 Sb6 F62 95(3) . . ?
F64 Sb6 F63 114(3) . . ?
F64 Sb6 F60 77(3) . . ?
F61 Sb6 F62 89(2) . . ?
F61 Sb6 F64 170(3) . . ?
F61 Sb6 F63 76(3) . . ?
F61 Sb6 F60 93(3) . . ?
F60 Sb6 F63 169.5(18) . . ?
F91 Sb6 F62 173(2) . . ?
F91 Sb6 F64 92(2) . . ?
F91 Sb6 F61 85.1(19) . . ?
F91 Sb6 F63 101.6(17) . . ?
F91 Sb6 F60 78.5(18) . . ?
H30F C301 H30G 109.5 . . ?
H30F C301 H30H 109.5 . . ?
H30G C301 H30H 109.5 . . ?
C300 C301 H30F 109.5 . . ?
C300 C301 H30G 109.5 . . ?
C300 C301 H30H 109.5 . . ?
N3 C300 C302 157.3(17) . . ?
N3 C300 C301 163.1(16) . . ?
C55 C54 H54A 107.8 . . ?
C55 C54 H54B 107.8 . . ?
C51 C54 C55 118(2) . . ?
C51 C54 H54A 107.8 . . ?
C51 C54 H54B 107.8 . . ?
H54A C54 H54B 107.1 . . ?
C50 C52 C53 96.0(16) . . ?
C50 C52 H52A 112.5 . . ?
C50 C52 H52B 112.5 . . ?
C53 C52 H52A 112.5 . . ?
C53 C52 H52B 112.5 . . ?
H52A C52 H52B 110.1 . . ?
C24 C23 H23A 108.6 . . ?
C24 C23 H23B 108.6 . . ?
C24 C23 C21 115(3) . . ?
H23A C23 H23B 107.6 . . ?
C21 C23 H23A 108.6 . . ?
C21 C23 H23B 108.6 . . ?
F21 F22 Sb2 36.2(19) . . ?
F23 F24 Sb2 104(2) . . ?
F74 Sb7 F70 95.5(13) . . ?
F74 Sb7 F71 87.0(8) . . ?
F74 Sb7 F72 82(2) . . ?
F74 Sb7 F75 175.9(13) . . ?
F74 Sb7 F73 93.4(11) . . ?
F70 Sb7 F75 88.6(12) . . ?
F71 Sb7 F70 85.8(7) . . ?
F71 Sb7 F75 93.8(12) . . ?
F71 Sb7 F73 178.9(9) . . ?
F72 Sb7 F70 176.4(19) . . ?
F72 Sb7 F71 92.0(9) . . ?
F72 Sb7 F75 94(2) . . ?
F72 Sb7 F73 89.0(10) . . ?
F73 Sb7 F70 93.1(8) . . ?
F73 Sb7 F75 85.9(14) . . ?
F84 Sb8 F83 84.0(4) . . ?
F84 Sb8 F85 90.5(7) . . ?
F85 Sb8 F83 93.3(6) . . ?
F80 Sb8 F84 177.5(7) . . ?
F80 Sb8 F83 95.4(7) . . ?
F80 Sb8 F85 92.0(8) . . ?
F80 Sb8 F81 89.6(9) . . ?
F80 Sb8 F82 90.9(8) . . ?
F81 Sb8 F84 87.9(7) . . ?
F81 Sb8 F83 90.2(7) . . ?
F81 Sb8 F85 176.0(8) . . ?
F81 Sb8 F82 91.3(8) . . ?
F82 Sb8 F84 89.8(7) . . ?
F82 Sb8 F83 173.6(7) . . ?
F82 Sb8 F85 85.0(8) . . ?
F90 Sb9 F95 106(3) . . ?
F90 Sb9 F94 89(3) . . ?
F90 Sb9 F93 167(2) . . ?
F90 Sb9 F91 74(2) . . ?
F90 Sb9 F92 94(3) . . ?
F95 Sb9 F94 82(2) . . ?
F95 Sb9 F93 76(3) . . ?
F95 Sb9 F91 173(2) . . ?
F95 Sb9 F92 90(3) . . ?
F94 Sb9 F93 79(2) . . ?
F94 Sb9 F91 91.8(19) . . ?
F91 Sb9 F93 102.2(19) . . ?
F92 Sb9 F94 171(3) . . ?
F92 Sb9 F93 99(3) . . ?
F92 Sb9 F91 97(3) . . ?
F102 Sb10 F101 84.5(11) . . ?
F102 Sb10 F104 103.4(12) . . ?
F104 Sb10 F101 172.0(12) . . ?
C20 C21 C23 114.7(17) . . ?
C20 C21 H21C 109.8 . . ?
C20 C21 H21D 109.8 . . ?
C20 C21 H21A 108.6 . . ?
C20 C21 H21B 108.6 . . ?
C22 C21 C20 110(2) . . ?
C22 C21 H21C 109.8 . . ?
C22 C21 H21D 109.8 . . ?
C23 C21 H21A 108.6 . . ?
C23 C21 H21B 108.6 . . ?
H21C C21 H21D 108.2 . . ?
H21A C21 H21B 107.6 . . ?

loop_
_geom_bond_atom_site_label_1
_geom_bond_atom_site_label_2
_geom_bond_distance
_geom_bond_site_symmetry_2
_geom_bond_publ_flag
Hg1 S1 2.4044(19) . ?
Hg1 C1 2.052(6) . ?
Hg5 S5 2.402(2) . ?
Hg5 C5 2.055(7) . ?
Hg2 S2 2.395(2) . ?
Hg2 C2 2.066(6) . ?
Sb1 F10 1.839(9) . ?
Sb1 F14 1.60(3) . ?
Sb1 F15 1.73(2) . ?
Sb1 F13 1.912(19) . ?
Sb1 F11 1.92(3) . ?
Sb1 F12 1.77(3) . ?
Fe08 C5 2.071(6) . ?
Fe08 C5 2.071(6) 7_666 ?
Fe08 C1 2.065(6) 7_666 ?
Fe08 C1 2.065(6) . ?
Fe08 C2 2.047(6) 7_666 ?
Fe08 C2 2.047(6) . ?
Fe08 C4 2.068(6) . ?
Fe08 C4 2.068(6) 7_666 ?
Fe08 C3 2.063(7) . ?
Fe08 C3 2.063(7) 7_666 ?
S1 C10 1.820(9) . ?
S1 C13 1.829(10) . ?
S5 C55 1.832(11) . ?
S5 C50 1.812(11) . ?
S2 C24 1.827(11) . ?
S2 C20 1.812(11) . ?
C5 C1 1.441(10) . ?
C5 C4 1.425(9) . ?
C1 C2 1.411(10) . ?
C2 C3 1.433(10) . ?
F84 Sb4 1.949(10) . ?
F84 Sb8 1.923(10) . ?
C10 H10A 0.9900 . ?
C10 H10B 0.9900 . ?
C10 C11 1.525(16) . ?
F20 Sb2 1.857(11) . ?
C55 H55A 0.9900 . ?
C55 H55B 0.9900 . ?
C55 H55C 0.9900 . ?
C55 H55D 0.9900 . ?
C55 C53 1.70(3) . ?
C55 C54 1.42(3) . ?
C50 H50C 0.9900 . ?
C50 H50D 0.9900 . ?
C50 H50A 0.9900 . ?
C50 H50B 0.9900 . ?
C50 C51 1.59(2) . ?
C50 C52 1.53(2) . ?
F21 Sb2 1.883(16) . ?
F21 F22 0.800(18) . ?
F23 Sb2 1.882(17) . ?
F23 F24 0.90(2) . ?
Hg3 S3 2.3969(19) . ?
Hg3 C3 2.043(7) . ?
Hg4 S4 2.4029(19) . ?
Hg4 C4 2.053(6) . ?
S3 C30 1.830(9) . ?
S3 C33 1.831(10) . ?
S4 C40 1.830(9) . ?
S4 C43 1.824(10) . ?
C4 C3 1.438(10) . ?
N1 C100 1.143(11) . ?
N2 C200 1.130(11) . ?
N3 C300 1.106(12) . ?
C30 H30A 0.9900 . ?
C30 H30B 0.9900 . ?
C30 C31 1.471(15) . ?
N4 C400 1.107(13) . ?
N5 C500 1.100(12) . ?
C24 H24A 0.9900 . ?
C24 H24B 0.9900 . ?
C24 C22 1.72(4) . ?
C24 C23 1.36(4) . ?
C20 H20A 0.9900 . ?
C20 H20B 0.9900 . ?
C20 C21 1.445(18) . ?
C13 H13A 0.9900 . ?
C13 H13B 0.9900 . ?
C13 C12 1.480(15) . ?
C12 H12A 0.9900 . ?
C12 H12B 0.9900 . ?
C12 C11 1.422(19) . ?
C11 H11A 0.9900 . ?
C11 H11B 0.9900 . ?
N6 C600 1.138(14) . ?
C100 C101 1.450(12) . ?
C600 C601 1.450(18) . ?
C101 H10C 0.9800 . ?
C101 H10D 0.9800 . ?
C101 H10E 0.9800 . ?
C500 C501 1.427(16) . ?
C601 H60A 0.9800 . ?
C601 H60B 0.9800 . ?
C601 H60C 0.9800 . ?
C400 C401 1.459(17) . ?
C501 H50E 0.9800 . ?
C501 H50F 0.9800 . ?
C501 H50G 0.9800 . ?
C302 H30C 0.9800 . ?
C302 H30D 0.9800 . ?
C302 H30E 0.9800 . ?
C302 C300 1.53(2) . ?
C401 H40C 0.9800 . ?
C401 H40D 0.9800 . ?
C401 H40E 0.9800 . ?
C701 H70A 0.9800 . ?
C701 H70B 0.9800 . ?
C701 H70C 0.9800 . ?
C701 C700 1.491(13) . ?
N7 C700 1.154(12) . ?
C800 N8 1.126(13) . ?
C800 C801 1.468(15) . ?
C42 H42A 0.9900 . ?
C42 H42B 0.9900 . ?
C42 C41 1.450(16) . ?
C42 C43 1.519(13) . ?
C41 H41A 0.9900 . ?
C41 H41B 0.9900 . ?
C41 C40 1.528(14) . ?
C801 H80A 0.9800 . ?
C801 H80B 0.9800 . ?
C801 H80C 0.9800 . ?
C40 H40A 0.9900 . ?
C40 H40B 0.9900 . ?
C33 H33A 0.9900 . ?
C33 H33B 0.9900 . ?
C33 C32 1.507(14) . ?
C32 H32A 0.9900 . ?
C32 H32B 0.9900 . ?
C32 C31 1.471(18) . ?
C43 H43A 0.9900 . ?
C43 H43B 0.9900 . ?
C31 H31A 0.9900 . ?
C31 H31B 0.9900 . ?
C22 H22A 0.9900 . ?
C22 H22B 0.9900 . ?
C22 C21 1.27(5) . ?
C201 H20C 0.9800 . ?
C201 H20D 0.9800 . ?
C201 H20E 0.9800 . ?
C201 C200 1.443(15) . ?
C53 H53A 0.9900 . ?
C53 H53B 0.9900 . ?
C53 C52 1.67(3) . ?
Sb2 F25 1.842(14) . ?
Sb2 F22 2.468(18) . ?
Sb2 F24 1.450(14) . ?
N9 C901 1.104(13) . ?
C51 H51A 0.9900 . ?
C51 H51B 0.9900 . ?
C51 C54 1.33(4) . ?
N10 C110 1.141(13) . ?
C901 C900 1.497(16) . ?
C900 H90A 0.9800 . ?
C900 H90B 0.9800 . ?
C900 H90C 0.9800 . ?
Sb3 F30 2.00(3) . ?
Sb3 F34 2.03(3) . ?
Sb3 F33 1.83(2) . ?
Sb3 F31 1.839(9) . ?
Sb3 F32 1.92(3) . ?
Sb3 F35 1.88(2) . ?
C111 H11C 0.9800 . ?
C111 H11D 0.9800 . ?
C111 H11E 0.9800 . ?
C111 C110 1.448(15) . ?
F74 Sb7 1.762(17) . ?
F40 Sb4 1.87(2) . ?
Sb4 F83 2.184(10) . ?
Sb4 F42 1.827(19) . ?
Sb4 F41 1.729(19) . ?
Sb4 F43 2.10(2) . ?
Sb5 F103 1.63(2) . ?
Sb5 F105 1.83(2) . ?
Sb5 F100 1.89(3) . ?
Sb6 F62 1.88(5) . ?
Sb6 F64 1.87(7) . ?
Sb6 F61 1.70(5) . ?
Sb6 F63 2.51(7) . ?
Sb6 F60 2.13(7) . ?
Sb6 F91 1.65(2) . ?
C301 H30F 0.9800 . ?
C301 H30G 0.9800 . ?
C301 H30H 0.9800 . ?
C301 C300 1.53(2) . ?
C54 H54A 0.9900 . ?
C54 H54B 0.9900 . ?
C52 H52A 0.9900 . ?
C52 H52B 0.9900 . ?
C23 H23A 0.9900 . ?
C23 H23B 0.9900 . ?
C23 C21 1.47(4) . ?
F90 Sb9 1.67(6) . ?
F95 Sb9 1.73(5) . ?
F94 Sb9 1.80(5) . ?
F70 Sb7 1.89(2) . ?
F71 Sb7 1.806(14) . ?
F72 Sb7 1.78(2) . ?
F75 Sb7 2.00(4) . ?
Sb7 F73 1.82(2) . ?
F83 Sb8 1.941(9) . ?
Sb8 F85 1.938(19) . ?
Sb8 F80 1.81(2) . ?
Sb8 F81 1.853(19) . ?
Sb8 F82 1.861(19) . ?
F101 Sb10 2.05(3) . ?
F93 Sb9 2.11(6) . ?
F91 Sb9 1.86(3) . ?
F92 Sb9 1.77(8) . ?
F102 Sb10 1.71(2) . ?
F104 Sb10 1.74(2) . ?
C21 H21C 0.9900 . ?
C21 H21D 0.9900 . ?
C21 H21A 0.9900 . ?
C21 H21B 0.9900 . ?

loop_
_geom_torsion_atom_site_label_1
_geom_torsion_atom_site_label_2
_geom_torsion_atom_site_label_3
_geom_torsion_atom_site_label_4
_geom_torsion
_geom_torsion_site_symmetry_1
_geom_torsion_site_symmetry_2
_geom_torsion_site_symmetry_3
_geom_torsion_site_symmetry_4
_geom_torsion_publ_flag
Hg1 S1 C10 C11 95.1(8) . . . . ?
Hg1 S1 C13 C12 -117.5(9) . . . . ?
Hg1 C1 C2 Hg2 1.0(9) . . . . ?
Hg1 C1 C2 Fe08 -129.1(5) . . . . ?
Hg1 C1 C2 C3 171.3(5) . . . . ?
Hg5 S5 C55 C53 89.2(10) . . . . ?
Hg5 S5 C55 C54 115.5(13) . . . . ?
Hg5 S5 C50 C51 -102.1(12) . . . . ?
Hg5 S5 C50 C52 -129.9(12) . . . . ?
Hg5 C5 C1 Hg1 -1.6(8) . . . . ?
Hg5 C5 C1 Fe08 -130.7(5) . . . . ?
Hg5 C5 C1 C2 170.0(5) . . . . ?
Hg5 C5 C4 Fe08 130.7(5) . . . . ?
Hg5 C5 C4 Hg4 0.8(8) . . . . ?
Hg5 C5 C4 C3 -170.1(5) . . . . ?
Hg2 S2 C24 C22 -92.1(19) . . . . ?
Hg2 S2 C24 C23 -111(2) . . . . ?
Hg2 S2 C20 C21 116.7(11) . . . . ?
Hg2 C2 C3 Fe08 -129.7(5) . . . . ?
Hg2 C2 C3 Hg3 1.2(8) . . . . ?
Hg2 C2 C3 C4 170.5(5) . . . . ?
Fe08 C5 C1 Hg1 129.1(5) . . . . ?
Fe08 C5 C1 C2 -59.3(4) . . . . ?
Fe08 C5 C4 Hg4 -129.9(5) . . . . ?
Fe08 C5 C4 C3 59.1(4) . . . . ?
Fe08 C1 C2 Hg2 130.1(5) . . . . ?
Fe08 C1 C2 C3 -59.6(5) . . . . ?
Fe08 C2 C3 Hg3 130.8(5) . . . . ?
Fe08 C2 C3 C4 -59.9(4) . . . . ?
Fe08 C4 C3 C2 59.3(4) . . . . ?
Fe08 C4 C3 Hg3 -131.1(5) . . . . ?
S1 C10 C11 C12 36.0(13) . . . . ?
S1 C13 C12 C11 34.1(15) . . . . ?
S5 C55 C53 C52 52.0(15) . . . . ?
S5 C55 C54 C51 -21(3) . . . . ?
S5 C50 C51 C54 -19(2) . . . . ?
S5 C50 C52 C53 55.3(18) . . . . ?
S2 C24 C22 C21 -46(3) . . . . ?
S2 C24 C23 C21 -7(4) . . . . ?
S2 C20 C21 C22 -44(3) . . . . ?
S2 C20 C21 C23 -15(3) . . . . ?
C5 C1 C2 Hg2 -170.2(5) . . . . ?
C5 C1 C2 Fe08 59.7(4) . . . . ?
C5 C1 C2 C3 0.1(7) . . . . ?
C5 C4 C3 Fe08 -59.5(4) . . . . ?
C5 C4 C3 C2 -0.1(7) . . . . ?
C5 C4 C3 Hg3 169.4(5) . . . . ?
C1 C5 C4 Fe08 -58.9(4) . . . . ?
C1 C5 C4 Hg4 171.1(4) . . . . ?
C1 C5 C4 C3 0.2(7) . . . . ?
C1 C2 C3 Fe08 59.9(5) . . . . ?
C1 C2 C3 Hg3 -169.3(5) . . . . ?
C1 C2 C3 C4 0.0(7) . . . . ?
C10 S1 C13 C12 -9.9(10) . . . . ?
F20 Sb2 F24 F23 -63(2) . . . . ?
C55 S5 C50 C51 6.3(13) . . . . ?
C55 S5 C50 C52 -21.5(13) . . . . ?
C55 C53 C52 C50 -66.8(17) . . . . ?
C50 S5 C55 C53 -20.1(11) . . . . ?
C50 S5 C55 C54 6.3(14) . . . . ?
C50 C51 C54 C55 27(3) . . . . ?
F21 Sb2 F24 F23 -141(3) . . . . ?
Hg3 S3 C30 C31 96.6(8) . . . . ?
Hg3 S3 C33 C32 -118.0(8) . . . . ?
Hg4 S4 C40 C41 93.6(7) . . . . ?
Hg4 S4 C43 C42 -117.2(7) . . . . ?
Hg4 C4 C3 Fe08 129.8(5) . . . . ?
Hg4 C4 C3 C2 -170.9(5) . . . . ?
Hg4 C4 C3 Hg3 -1.3(8) . . . . ?
S3 C30 C31 C32 35.6(12) . . . . ?
S3 C33 C32 C31 32.5(13) . . . . ?
C4 C5 C1 Hg1 -171.7(4) . . . . ?
C4 C5 C1 Fe08 59.2(4) . . . . ?
C4 C5 C1 C2 -0.2(7) . . . . ?
C30 S3 C33 C32 -10.3(9) . . . . ?
C24 S2 C20 C21 9.1(12) . . . . ?
C24 C22 C21 C20 59(3) . . . . ?
C24 C23 C21 C20 15(5) . . . . ?
C20 S2 C24 C22 17.2(19) . . . . ?
C20 S2 C24 C23 -1(2) . . . . ?
C13 S1 C10 C11 -13.9(8) . . . . ?
C13 C12 C11 C10 -47.2(16) . . . . ?
C42 C41 C40 S4 37.5(11) . . . . ?
C41 C42 C43 S4 33.9(12) . . . . ?
C40 S4 C43 C42 -9.9(8) . . . . ?
C33 S3 C30 C31 -13.8(9) . . . . ?
C33 C32 C31 C30 -46.1(15) . . . . ?
C43 S4 C40 C41 -14.7(8) . . . . ?
C43 C42 C41 C40 -47.4(13) . . . . ?
F25 Sb2 F24 F23 124(2) . . . . ?
F22 F21 Sb2 F20 61(4) . . . . ?
F22 F21 Sb2 F23 151(4) . . . . ?
F22 F21 Sb2 F25 -117(4) . . . . ?
F22 F21 Sb2 F24 168(4) . . . . ?
F22 Sb2 F24 F23 -138(2) . . . . ?
F24 F23 Sb2 F20 120(2) . . . . ?
F24 F23 Sb2 F21 35(2) . . . . ?
F24 F23 Sb2 F25 -53(2) . . . . ?
F24 F23 Sb2 F22 42(2) . . . . ?

loop_
_smtbx_masks_void_nr
_smtbx_masks_void_average_x
_smtbx_masks_void_average_y
_smtbx_masks_void_average_z
_smtbx_masks_void_volume
_smtbx_masks_void_count_electrons
_smtbx_masks_void_content
1 -0.654 0.000 -0.862 3192.5 561.6 '2 Sb2F12N4C8H12'
2 -0.510 0.500 -0.343 3192.5 561.6 '2 Sb2F12N4C8H12'
